data_4067637
loop_
_publ_author_name
'Alvarez, M. Angeles'
'Garc\'ia, M. Esther'
'Mart\'inez, M. Eugenia'
'Men\'endez, Sonia'
'Ruiz, Miguel A.'

_publ_section_title
;
 Dehydrogenative Formation and Reactivity of the Unsaturated
 Benzylidyne-Bridged Complex [Mo2Cp2(\m-CPh)(\m-PCy2)(\m-CO)]: C&#x2212;C
 and C&#x2212;P Coupling Reactions
;
_journal_issue 4
_journal_name_full Organometallics
_journal_page_first 710
_journal_paper_doi 10.1021/om901053x
_journal_volume 29
_journal_year 2010
_chemical_compound_source 'synthesis as described'
_chemical_formula_moiety 'C41 H58 Mo2 N2 O P, C F3 O3 S'
_chemical_formula_sum 'C42 H58 F3 Mo2 N2 O4 P S'
_chemical_formula_weight 966.81
_chemical_name_systematic
;
 ?
;
_space_group_IT_number 14
_symmetry_cell_setting monoclinic
_symmetry_Int_Tables_number 14
_symmetry_space_group_name_Hall '-P 2ybc'
_symmetry_space_group_name_H-M 'P 1 21/c 1'
_atom_sites_solution_hydrogens geom
_atom_sites_solution_primary direct
_atom_sites_solution_secondary difmap
_audit_conform_dict_location ftp://ftp.iucr.org/pub/cif_core.dic
_audit_conform_dict_name cif_core.dic
_audit_conform_dict_version 2.3
_audit_creation_method 'WinGX routine CIF_UPDATE'
_cell_angle_alpha 90
_cell_angle_beta 93.126(2)
_cell_angle_gamma 90
_cell_formula_units_Z 4
_cell_length_a 9.6041(2)
_cell_length_b 15.6382(5)
_cell_length_c 28.7158(7)
_cell_measurement_reflns_used 13118
_cell_measurement_temperature 100(2)
_cell_measurement_theta_max 73.4032
_cell_measurement_theta_min 2.8183
_cell_measurement_wavelength 1.5418
_cell_volume 4306.4(2)
_computing_cell_refinement
;
CrysAlis RED, Oxford Diffraction Ltd.,
Version 1.171.31.7 (release 18-10-2006 CrysAlis171 .NET)
(compiled Oct 18 2006,16:28:17)
;
_computing_data_collection
;
CrysAlis CCD, Oxford Diffraction Ltd.,
Version 1.171.31.7 (release 18-10-2006 CrysAlis171 .NET)
(compiled Oct 18 2006,16:28:17)
;
_computing_data_reduction
;
CrysAlis RED, Oxford Diffraction Ltd.,
Version 1.171.31.7 (release 18-10-2006 CrysAlis171 .NET)
(compiled Oct 18 2006,16:28:17)
;
_computing_molecular_graphics 'Ortep-3 for Windows (Farrugia, 1997)'
_computing_publication_material 'WinGX publication routines (Farrugia, 1999)'
_computing_structure_refinement 'SHELXL-97 (Sheldrick, 1997)'
_computing_structure_solution 'SHELXS-97 (Sheldrick, 1997)'
_diffrn_ambient_temperature 100(2)
_diffrn_measured_fraction_theta_full 0.943
_diffrn_measured_fraction_theta_max 0.943
_diffrn_measurement_device_type 'ONYX CCD'
_diffrn_measurement_method CCD
_diffrn_radiation_monochromator graphite
_diffrn_radiation_probe x-ray
_diffrn_radiation_source 'Nova (Cu) X-ray Source'
_diffrn_radiation_type CuK\a
_diffrn_radiation_wavelength 1.54184
_diffrn_reflns_av_R_equivalents 0.0341
_diffrn_reflns_av_unetI/netI 0.0294
_diffrn_reflns_limit_h_max 11
_diffrn_reflns_limit_h_min -11
_diffrn_reflns_limit_k_max 19
_diffrn_reflns_limit_k_min -17
_diffrn_reflns_limit_l_max 35
_diffrn_reflns_limit_l_min -32
_diffrn_reflns_number 20387
_diffrn_reflns_theta_full 73.77
_diffrn_reflns_theta_max 73.77
_diffrn_reflns_theta_min 3.08
_exptl_absorpt_coefficient_mu 6.03
_exptl_absorpt_correction_T_max 0.830
_exptl_absorpt_correction_T_min 0.489
_exptl_absorpt_correction_type multi-scan
_exptl_absorpt_process_details
;
CrysAlis RED, Oxford Diffraction Ltd.,
Version 1.171.32.5 (release 08-05-2007 CrysAlis171 .NET)
(compiled May  8 2007,13:10:02)
Empirical absorption correction using spherical harmonics,
 implemented in SCALE3 ABSPACK scaling algorithm.
;
_exptl_crystal_colour red
_exptl_crystal_density_diffrn 1.491
_exptl_crystal_density_method 'not measured'
_exptl_crystal_description prism
_exptl_crystal_F_000 1992
_exptl_crystal_size_max 0.25
_exptl_crystal_size_mid 0.09
_exptl_crystal_size_min 0.03
_refine_diff_density_max 2.586
_refine_diff_density_min -2.104
_refine_diff_density_rms 0.143
_refine_ls_extinction_method none
_refine_ls_goodness_of_fit_ref 1.099
_refine_ls_hydrogen_treatment constr
_refine_ls_matrix_type full
_refine_ls_number_parameters 503
_refine_ls_number_reflns 8196
_refine_ls_number_restraints 0
_refine_ls_restrained_S_all 1.099
_refine_ls_R_factor_all 0.0674
_refine_ls_R_factor_gt 0.06
_refine_ls_shift/su_max 0.001
_refine_ls_shift/su_mean 0
_refine_ls_structure_factor_coef Fsqd
_refine_ls_weighting_details 'calc w=1/[\s^2^(Fo^2^)+(0.0353P)^2^+45.0896P] where P=(Fo^2^+2Fc^2^)/3'
_refine_ls_weighting_scheme calc
_refine_ls_wR_factor_gt 0.1423
_refine_ls_wR_factor_ref 0.1458
_reflns_number_gt 7239
_reflns_number_total 8196
_reflns_threshold_expression >2sigma(I)
_cod_data_source_file om901053x_si_002.cif
_cod_data_source_block compound4b
_cod_original_cell_volume 4306.43(19)
_cod_database_code 4067637

loop_
_symmetry_equiv_pos_as_xyz
'x, y, z'
'-x, y+1/2, -z+1/2'
'-x, -y, -z'
'x, -y-1/2, z-1/2'

loop_
_atom_site_label
_atom_site_type_symbol
_atom_site_fract_x
_atom_site_fract_y
_atom_site_fract_z
_atom_site_U_iso_or_equiv
_atom_site_adp_type
_atom_site_occupancy
_atom_site_symmetry_multiplicity
_atom_site_calc_flag
_atom_site_refinement_flags
Mo1 Mo 0.18262(4) 0.38855(3) 0.396172(15) 0.01852(12) Uani 1 1 d .
Mo2 Mo 0.29321(4) 0.27929(3) 0.338751(15) 0.02000(13) Uani 1 1 d .
P1 P 0.42567(14) 0.35913(9) 0.39612(5) 0.0196(3) Uani 1 1 d .
N1 N 0.1977(5) 0.5616(3) 0.33525(17) 0.0262(11) Uani 1 1 d .
N2 N 0.2519(5) 0.1341(3) 0.41559(19) 0.0281(11) Uani 1 1 d .
O1 O -0.0250(4) 0.2335(3) 0.37517(14) 0.0260(9) Uani 1 1 d .
C1 C 0.0746(5) 0.2882(4) 0.3605(2) 0.0208(11) Uani 1 1 d .
C2 C -0.0704(7) 0.1706(4) 0.3410(2) 0.0341(15) Uani 1 1 d .
H2A H -0.1098 0.1989 0.3137 0.051 Uiso 1 1 calc R
H2B H -0.1394 0.1343 0.3537 0.051 Uiso 1 1 calc R
H2C H 0.0079 0.1367 0.3328 0.051 Uiso 1 1 calc R
C3 C 0.0956(6) 0.3417(4) 0.32566(19) 0.0231(12) Uani 1 1 d .
C4 C 0.0141(6) 0.3777(4) 0.2848(2) 0.0245(12) Uani 1 1 d .
C5 C -0.1314(6) 0.3702(4) 0.2815(2) 0.0271(13) Uani 1 1 d .
H5 H -0.1772 0.3448 0.3056 0.032 Uiso 1 1 calc R
C6 C -0.2074(6) 0.4000(4) 0.2428(2) 0.0302(14) Uani 1 1 d .
H6 H -0.3039 0.3941 0.241 0.036 Uiso 1 1 calc R
C7 C -0.1415(7) 0.4389(4) 0.2063(2) 0.0337(15) Uani 1 1 d .
H7 H -0.193 0.4586 0.1801 0.04 Uiso 1 1 calc R
C8 C 0.0018(7) 0.4475(4) 0.2097(2) 0.0336(14) Uani 1 1 d .
H8 H 0.0469 0.4735 0.1856 0.04 Uiso 1 1 calc R
C9 C 0.0792(7) 0.4179(4) 0.2485(2) 0.0289(13) Uani 1 1 d .
H9 H 0.1755 0.425 0.2504 0.035 Uiso 1 1 calc R
C10 C -0.0193(7) 0.4292(5) 0.4335(2) 0.0389(17) Uani 1 1 d .
H10 H -0.104 0.4352 0.4165 0.047 Uiso 1 1 calc R
C11 C 0.0787(8) 0.4945(4) 0.4440(2) 0.0394(17) Uani 1 1 d .
H11 H 0.069 0.5518 0.4357 0.047 Uiso 1 1 calc R
C12 C 0.1932(7) 0.4582(5) 0.4690(2) 0.0360(16) Uani 1 1 d .
H12 H 0.2736 0.487 0.4795 0.043 Uiso 1 1 calc R
C13 C 0.1661(7) 0.3721(5) 0.4756(2) 0.0340(15) Uani 1 1 d .
H13 H 0.2241 0.3334 0.4917 0.041 Uiso 1 1 calc R
C14 C 0.0348(7) 0.3537(5) 0.4533(2) 0.0378(16) Uani 1 1 d .
H14 H -0.0083 0.3005 0.4521 0.045 Uiso 1 1 calc R
C15 C 0.2809(6) 0.2440(4) 0.2594(2) 0.0284(13) Uani 1 1 d .
H15 H 0.2055 0.2608 0.2398 0.034 Uiso 1 1 calc R
C16 C 0.2924(7) 0.1665(4) 0.2850(2) 0.0303(14) Uani 1 1 d .
H16 H 0.2251 0.1239 0.2858 0.036 Uiso 1 1 calc R
C17 C 0.4251(7) 0.1659(5) 0.3092(2) 0.0349(15) Uani 1 1 d .
H17 H 0.4609 0.1223 0.3284 0.042 Uiso 1 1 calc R
C18 C 0.4932(6) 0.2430(5) 0.2991(2) 0.0348(16) Uani 1 1 d .
H18 H 0.5818 0.2594 0.3104 0.042 Uiso 1 1 calc R
C19 C 0.4041(6) 0.2904(4) 0.2691(2) 0.0308(14) Uani 1 1 d .
H19 H 0.4233 0.3443 0.2573 0.037 Uiso 1 1 calc R
C20 C 0.1999(6) 0.4979(4) 0.3559(2) 0.0249(12) Uani 1 1 d .
C21 C 0.1861(6) 0.6434(4) 0.3115(2) 0.0290(13) Uani 1 1 d .
C22 C 0.2859(7) 0.6422(5) 0.2722(2) 0.0355(15) Uani 1 1 d .
H22A H 0.3787 0.6309 0.2848 0.053 Uiso 1 1 calc R
H22B H 0.2836 0.6966 0.2567 0.053 Uiso 1 1 calc R
H22C H 0.2582 0.5982 0.2503 0.053 Uiso 1 1 calc R
C23 C 0.0359(7) 0.6522(5) 0.2924(3) 0.0403(17) Uani 1 1 d .
H23A H 0.0144 0.6068 0.2707 0.06 Uiso 1 1 calc R
H23B H 0.0242 0.7063 0.2768 0.06 Uiso 1 1 calc R
H23C H -0.0256 0.6493 0.3176 0.06 Uiso 1 1 calc R
C24 C 0.2250(9) 0.7123(5) 0.3470(3) 0.0443(18) Uani 1 1 d .
H24A H 0.1616 0.7106 0.3717 0.067 Uiso 1 1 calc R
H24B H 0.2198 0.7673 0.3322 0.067 Uiso 1 1 calc R
H24C H 0.3183 0.7027 0.3597 0.067 Uiso 1 1 calc R
C25 C 0.2728(6) 0.1877(4) 0.3884(2) 0.0257(13) Uani 1 1 d .
C26 C 0.2173(6) 0.0719(4) 0.4510(2) 0.0320(14) Uani 1 1 d .
C27 C 0.3485(8) 0.0522(6) 0.4804(3) 0.0470(19) Uani 1 1 d .
H27A H 0.4166 0.0277 0.461 0.071 Uiso 1 1 calc R
H27B H 0.3275 0.0124 0.5044 0.071 Uiso 1 1 calc R
H27C H 0.3848 0.104 0.4943 0.071 Uiso 1 1 calc R
C28 C 0.1611(10) -0.0072(5) 0.4261(3) 0.053(2) Uani 1 1 d .
H28A H 0.078 0.0071 0.4077 0.079 Uiso 1 1 calc R
H28B H 0.1399 -0.0499 0.4486 0.079 Uiso 1 1 calc R
H28C H 0.2299 -0.029 0.4062 0.079 Uiso 1 1 calc R
C29 C 0.1090(9) 0.1131(6) 0.4805(3) 0.055(2) Uani 1 1 d .
H29A H 0.1449 0.1659 0.4932 0.082 Uiso 1 1 calc R
H29B H 0.0879 0.0752 0.5054 0.082 Uiso 1 1 calc R
H29C H 0.0257 0.1241 0.4614 0.082 Uiso 1 1 calc R
C30 C 0.5561(5) 0.4438(4) 0.3844(2) 0.0216(11) Uani 1 1 d .
H30 H 0.6481 0.421 0.3943 0.026 Uiso 1 1 calc R
C31 C 0.5340(6) 0.5243(4) 0.4132(2) 0.0250(12) Uani 1 1 d .
H31A H 0.5347 0.509 0.4459 0.03 Uiso 1 1 calc R
H31B H 0.4432 0.5483 0.4044 0.03 Uiso 1 1 calc R
C32 C 0.6467(6) 0.5921(4) 0.4062(2) 0.0287(13) Uani 1 1 d .
H32A H 0.6264 0.643 0.424 0.034 Uiso 1 1 calc R
H32B H 0.7367 0.5703 0.4178 0.034 Uiso 1 1 calc R
C33 C 0.6526(7) 0.6151(4) 0.3549(2) 0.0304(14) Uani 1 1 d .
H33A H 0.5673 0.6442 0.3446 0.036 Uiso 1 1 calc R
H33B H 0.7299 0.6539 0.3509 0.036 Uiso 1 1 calc R
C34 C 0.6708(6) 0.5359(4) 0.3251(2) 0.0308(14) Uani 1 1 d .
H34A H 0.7628 0.512 0.3323 0.037 Uiso 1 1 calc R
H34B H 0.6654 0.5522 0.2925 0.037 Uiso 1 1 calc R
C35 C 0.5605(6) 0.4668(4) 0.3330(2) 0.0266(13) Uani 1 1 d .
H35A H 0.4696 0.4876 0.3217 0.032 Uiso 1 1 calc R
H35B H 0.5817 0.4161 0.3153 0.032 Uiso 1 1 calc R
C36 C 0.5144(6) 0.2960(4) 0.4445(2) 0.0232(12) Uani 1 1 d .
H36 H 0.444 0.2572 0.456 0.028 Uiso 1 1 calc R
C37 C 0.6317(6) 0.2394(4) 0.4274(2) 0.0283(13) Uani 1 1 d .
H37A H 0.7033 0.2753 0.4151 0.034 Uiso 1 1 calc R
H37B H 0.5947 0.2028 0.4025 0.034 Uiso 1 1 calc R
C38 C 0.6967(7) 0.1837(4) 0.4672(2) 0.0340(15) Uani 1 1 d .
H38A H 0.6288 0.1416 0.4761 0.041 Uiso 1 1 calc R
H38B H 0.7762 0.1532 0.456 0.041 Uiso 1 1 calc R
C39 C 0.7436(7) 0.2366(5) 0.5099(2) 0.0349(15) Uani 1 1 d .
H39A H 0.7748 0.1985 0.535 0.042 Uiso 1 1 calc R
H39B H 0.8219 0.2722 0.5024 0.042 Uiso 1 1 calc R
C40 C 0.6268(7) 0.2928(4) 0.5262(2) 0.0326(14) Uani 1 1 d .
H40A H 0.662 0.3285 0.5518 0.039 Uiso 1 1 calc R
H40B H 0.553 0.2571 0.5373 0.039 Uiso 1 1 calc R
C41 C 0.5677(6) 0.3496(4) 0.4864(2) 0.0272(13) Uani 1 1 d .
H41A H 0.4918 0.3838 0.4973 0.033 Uiso 1 1 calc R
H41B H 0.6398 0.3883 0.4768 0.033 Uiso 1 1 calc R
C42 C 0.6462(14) 0.8646(7) 0.3702(4) 0.080(3) Uani 1 1 d .
F1 F 0.7593(7) 0.8289(4) 0.3524(2) 0.0783(17) Uani 1 1 d .
F2 F 0.6407(8) 0.8396(5) 0.4134(2) 0.097(2) Uani 1 1 d .
F3 F 0.5349(10) 0.8263(7) 0.3469(3) 0.146(4) Uani 1 1 d .
S1 S 0.6342(5) 0.9732(2) 0.35994(17) 0.150(2) Uani 1 1 d .
O2 O 0.6554(12) 0.9877(7) 0.3154(4) 0.157(6) Uani 1 1 d .
O3 O 0.5134(13) 1.0001(6) 0.3809(4) 0.152(5) Uani 1 1 d .
O4 O 0.7857(12) 0.9832(14) 0.3957(5) 0.230(10) Uani 1 1 d .

loop_
_atom_site_aniso_label
_atom_site_aniso_U_11
_atom_site_aniso_U_22
_atom_site_aniso_U_33
_atom_site_aniso_U_23
_atom_site_aniso_U_13
_atom_site_aniso_U_12
Mo1 0.0148(2) 0.0213(2) 0.0195(2) -0.00013(17) 0.00140(15) -0.00027(17)
Mo2 0.0166(2) 0.0219(2) 0.0216(2) -0.00209(17) 0.00216(16) -0.00126(17)
P1 0.0149(6) 0.0217(7) 0.0222(7) -0.0003(5) 0.0014(5) -0.0011(5)
N1 0.024(3) 0.027(3) 0.027(3) 0.007(2) 0.001(2) 0.002(2)
N2 0.021(2) 0.024(3) 0.040(3) 0.003(2) 0.000(2) -0.004(2)
O1 0.023(2) 0.029(2) 0.027(2) -0.0013(17) 0.0044(16) -0.0040(17)
C1 0.015(2) 0.018(3) 0.030(3) -0.001(2) 0.004(2) -0.003(2)
C2 0.033(3) 0.032(4) 0.037(4) -0.006(3) -0.002(3) -0.010(3)
C3 0.021(3) 0.026(3) 0.022(3) -0.006(2) 0.001(2) -0.002(2)
C4 0.027(3) 0.019(3) 0.027(3) -0.004(2) -0.002(2) -0.002(2)
C5 0.025(3) 0.026(3) 0.030(3) -0.001(2) 0.001(2) 0.001(2)
C6 0.023(3) 0.036(4) 0.031(3) -0.004(3) -0.006(2) 0.006(3)
C7 0.041(4) 0.036(4) 0.023(3) -0.003(3) -0.008(3) 0.008(3)
C8 0.044(4) 0.030(3) 0.026(3) 0.001(3) 0.004(3) 0.000(3)
C9 0.028(3) 0.029(3) 0.030(3) 0.001(3) 0.000(2) -0.002(3)
C10 0.019(3) 0.069(5) 0.030(3) -0.010(3) 0.007(2) 0.013(3)
C11 0.058(5) 0.024(3) 0.038(4) -0.002(3) 0.024(3) 0.014(3)
C12 0.026(3) 0.051(4) 0.031(3) -0.021(3) 0.008(3) -0.010(3)
C13 0.036(3) 0.047(4) 0.021(3) 0.004(3) 0.012(3) 0.013(3)
C14 0.042(4) 0.041(4) 0.033(3) -0.005(3) 0.021(3) -0.011(3)
C15 0.027(3) 0.041(4) 0.017(3) -0.011(3) 0.001(2) 0.001(3)
C16 0.033(3) 0.027(3) 0.031(3) -0.012(3) 0.007(3) -0.002(3)
C17 0.038(4) 0.037(4) 0.031(3) -0.011(3) 0.011(3) 0.005(3)
C18 0.017(3) 0.055(4) 0.033(3) -0.014(3) 0.011(2) 0.002(3)
C19 0.029(3) 0.037(4) 0.027(3) -0.010(3) 0.004(2) -0.007(3)
C20 0.018(3) 0.032(3) 0.024(3) -0.006(3) 0.001(2) -0.002(2)
C21 0.027(3) 0.028(3) 0.032(3) 0.009(3) 0.001(2) 0.005(3)
C22 0.028(3) 0.046(4) 0.032(3) 0.012(3) 0.003(3) 0.003(3)
C23 0.029(3) 0.049(4) 0.043(4) 0.013(3) 0.001(3) 0.005(3)
C24 0.060(5) 0.033(4) 0.039(4) 0.008(3) -0.004(3) 0.000(4)
C25 0.021(3) 0.025(3) 0.031(3) -0.003(3) -0.001(2) 0.005(2)
C26 0.025(3) 0.030(3) 0.042(4) 0.009(3) 0.005(3) -0.006(3)
C27 0.037(4) 0.053(5) 0.050(4) 0.015(4) -0.002(3) 0.002(4)
C28 0.063(5) 0.040(4) 0.055(5) 0.005(4) -0.001(4) -0.016(4)
C29 0.048(5) 0.053(5) 0.066(5) 0.021(4) 0.026(4) 0.016(4)
C30 0.011(2) 0.027(3) 0.027(3) 0.002(2) 0.000(2) -0.003(2)
C31 0.020(3) 0.026(3) 0.029(3) 0.000(2) 0.001(2) 0.001(2)
C32 0.021(3) 0.026(3) 0.038(3) -0.003(3) 0.001(2) -0.002(2)
C33 0.025(3) 0.026(3) 0.041(4) 0.006(3) 0.004(3) -0.005(3)
C34 0.025(3) 0.035(4) 0.032(3) 0.004(3) 0.006(2) -0.009(3)
C35 0.025(3) 0.030(3) 0.025(3) 0.002(2) 0.005(2) 0.000(3)
C36 0.018(3) 0.025(3) 0.026(3) 0.003(2) -0.001(2) -0.002(2)
C37 0.020(3) 0.031(3) 0.034(3) 0.000(3) -0.001(2) 0.006(2)
C38 0.022(3) 0.031(4) 0.049(4) 0.006(3) -0.002(3) 0.009(3)
C39 0.024(3) 0.042(4) 0.038(4) 0.009(3) -0.003(3) 0.009(3)
C40 0.030(3) 0.036(4) 0.031(3) 0.004(3) -0.002(3) 0.006(3)
C41 0.029(3) 0.026(3) 0.026(3) 0.002(2) -0.003(2) 0.003(3)
C42 0.120(10) 0.064(7) 0.060(6) 0.011(5) 0.037(6) 0.005(7)
F1 0.099(4) 0.049(3) 0.090(4) 0.007(3) 0.034(3) 0.019(3)
F2 0.137(6) 0.094(5) 0.061(4) 0.024(3) 0.029(4) -0.006(4)
F3 0.133(7) 0.175(9) 0.133(7) -0.071(7) 0.024(6) -0.079(7)
S1 0.214(5) 0.0598(18) 0.194(4) 0.062(2) 0.175(4) 0.072(2)
O2 0.184(10) 0.138(9) 0.163(9) 0.109(8) 0.131(8) 0.113(8)
O3 0.202(11) 0.095(7) 0.174(10) 0.059(7) 0.148(9) 0.094(7)
O4 0.089(8) 0.42(3) 0.184(13) -0.082(16) 0.028(8) -0.123(12)

loop_
_atom_type_symbol
_atom_type_description
_atom_type_scat_dispersion_real
_atom_type_scat_dispersion_imag
_atom_type_scat_source
C C 0.0181 0.0091 'International Tables Vol C Tables 4.2.6.8 and 6.1.1.4'
H H 0 0 'International Tables Vol C Tables 4.2.6.8 and 6.1.1.4'
F F 0.0727 0.0534 'International Tables Vol C Tables 4.2.6.8 and 6.1.1.4'
Mo Mo -0.0483 2.7339 'International Tables Vol C Tables 4.2.6.8 and 6.1.1.4'
N N 0.0311 0.018 'International Tables Vol C Tables 4.2.6.8 and 6.1.1.4'
O O 0.0492 0.0322 'International Tables Vol C Tables 4.2.6.8 and 6.1.1.4'
P P 0.2955 0.4335 'International Tables Vol C Tables 4.2.6.8 and 6.1.1.4'
S S 0.3331 0.5567 'International Tables Vol C Tables 4.2.6.8 and 6.1.1.4'

loop_
_geom_angle_atom_site_label_1
_geom_angle_atom_site_label_2
_geom_angle_atom_site_label_3
_geom_angle
C20 Mo1 C1 113.2(2)
C20 Mo1 C3 78.8(2)
C1 Mo1 C3 35.0(2)
C20 Mo1 C14 131.7(3)
C1 Mo1 C14 82.2(2)
C3 Mo1 C14 110.5(2)
C20 Mo1 C13 130.8(2)
C1 Mo1 C13 109.7(2)
C3 Mo1 C13 143.5(2)
C14 Mo1 C13 35.7(3)
C20 Mo1 C10 97.1(3)
C1 Mo1 C10 91.5(2)
C3 Mo1 C10 102.8(2)
C14 Mo1 C10 35.0(3)
C13 Mo1 C10 58.5(2)
C20 Mo1 C12 96.5(2)
C1 Mo1 C12 140.3(2)
C3 Mo1 C12 159.6(2)
C14 Mo1 C12 58.2(2)
C13 Mo1 C12 34.5(3)
C10 Mo1 C12 57.8(2)
C20 Mo1 P1 92.91(16)
C1 Mo1 P1 108.16(15)
C3 Mo1 P1 104.51(15)
C14 Mo1 P1 126.9(2)
C13 Mo1 P1 95.71(17)
C10 Mo1 P1 152.30(17)
C12 Mo1 P1 95.47(17)
C20 Mo1 C11 78.4(2)
C1 Mo1 C11 125.5(2)
C3 Mo1 C11 126.0(2)
C14 Mo1 C11 57.5(3)
C13 Mo1 C11 57.3(2)
C10 Mo1 C11 34.5(3)
C12 Mo1 C11 34.2(3)
P1 Mo1 C11 124.9(2)
C20 Mo1 Mo2 97.97(16)
C1 Mo1 Mo2 54.56(15)
C3 Mo1 Mo2 51.28(15)
C14 Mo1 Mo2 125.42(19)
C13 Mo1 Mo2 126.66(17)
C10 Mo1 Mo2 146.03(19)
C12 Mo1 Mo2 148.80(18)
P1 Mo1 Mo2 56.35(4)
C11 Mo1 Mo2 176.06(17)
C25 Mo2 C3 108.9(2)
C25 Mo2 C1 73.7(2)
C3 Mo2 C1 35.3(2)
C25 Mo2 C19 136.2(2)
C3 Mo2 C19 104.9(2)
C1 Mo2 C19 136.0(2)
C25 Mo2 C15 120.9(2)
C3 Mo2 C15 86.5(2)
C1 Mo2 C15 106.8(2)
C19 Mo2 C15 35.0(2)
C25 Mo2 C16 86.3(2)
C3 Mo2 C16 104.8(2)
C1 Mo2 C16 105.2(2)
C19 Mo2 C16 58.3(2)
C15 Mo2 C16 35.2(2)
C25 Mo2 C18 106.3(2)
C3 Mo2 C18 139.5(2)
C1 Mo2 C18 163.1(2)
C19 Mo2 C18 34.7(2)
C15 Mo2 C18 58.1(2)
C16 Mo2 C18 58.3(2)
C25 Mo2 C17 78.3(2)
C3 Mo2 C17 139.8(2)
C1 Mo2 C17 132.8(2)
C19 Mo2 C17 57.8(2)
C15 Mo2 C17 58.2(2)
C16 Mo2 C17 35.1(2)
C18 Mo2 C17 34.8(2)
C25 Mo2 P1 87.28(17)
C3 Mo2 P1 108.44(15)
C1 Mo2 P1 104.46(15)
C19 Mo2 P1 107.70(16)
C15 Mo2 P1 142.59(16)
C16 Mo2 P1 146.44(17)
C18 Mo2 P1 92.39(17)
C17 Mo2 P1 111.43(17)
C25 Mo2 Mo1 87.73(17)
C3 Mo2 Mo1 55.47(15)
C1 Mo2 Mo1 50.67(15)
C19 Mo2 Mo1 135.13(18)
C15 Mo2 Mo1 139.50(16)
C16 Mo2 Mo1 155.82(16)
C18 Mo2 Mo1 145.60(18)
C17 Mo2 Mo1 162.25(17)
P1 Mo2 Mo1 56.33(4)
C30 P1 C36 103.0(3)
C30 P1 Mo1 122.10(19)
C36 P1 Mo1 120.56(19)
C30 P1 Mo2 125.90(19)
C36 P1 Mo2 116.2(2)
Mo1 P1 Mo2 67.32(4)
C20 N1 C21 175.5(6)
C25 N2 C26 175.3(6)
C1 O1 C2 114.1(5)
C3 C1 O1 139.9(5)
C3 C1 Mo1 78.9(3)
O1 C1 Mo1 130.4(4)
C3 C1 Mo2 69.1(3)
O1 C1 Mo2 137.2(4)
Mo1 C1 Mo2 74.76(17)
O1 C2 H2A 109.5
O1 C2 H2B 109.5
H2A C2 H2B 109.5
O1 C2 H2C 109.5
H2A C2 H2C 109.5
H2B C2 H2C 109.5
C1 C3 C4 137.6(5)
C1 C3 Mo2 75.6(4)
C4 C3 Mo2 137.1(4)
C1 C3 Mo1 66.1(3)
C4 C3 Mo1 137.3(4)
Mo2 C3 Mo1 73.25(17)
C9 C4 C5 118.3(6)
C9 C4 C3 121.5(5)
C5 C4 C3 120.2(5)
C6 C5 C4 120.6(6)
C6 C5 H5 119.7
C4 C5 H5 119.7
C5 C6 C7 120.8(6)
C5 C6 H6 119.6
C7 C6 H6 119.6
C8 C7 C6 118.8(6)
C8 C7 H7 120.6
C6 C7 H7 120.6
C7 C8 C9 120.9(6)
C7 C8 H8 119.6
C9 C8 H8 119.6
C8 C9 C4 120.6(6)
C8 C9 H9 119.7
C4 C9 H9 119.7
C14 C10 C11 107.2(6)
C14 C10 Mo1 70.1(3)
C11 C10 Mo1 74.7(4)
C14 C10 H10 126.4
C11 C10 H10 126.4
Mo1 C10 H10 120.6
C12 C11 C10 108.2(6)
C12 C11 Mo1 71.1(4)
C10 C11 Mo1 70.8(4)
C12 C11 H11 125.9
C10 C11 H11 125.9
Mo1 C11 H11 123.8
C13 C12 C11 108.3(6)
C13 C12 Mo1 70.8(4)
C11 C12 Mo1 74.7(4)
C13 C12 H12 125.8
C11 C12 H12 125.8
Mo1 C12 H12 120.4
C12 C13 C14 107.8(6)
C12 C13 Mo1 74.6(4)
C14 C13 Mo1 71.6(4)
C12 C13 H13 126.1
C14 C13 H13 126.1
Mo1 C13 H13 119.6
C10 C14 C13 108.4(6)
C10 C14 Mo1 74.9(4)
C13 C14 Mo1 72.7(3)
C10 C14 H14 125.8
C13 C14 H14 125.8
Mo1 C14 H14 118.5
C19 C15 C16 107.4(6)
C19 C15 Mo2 71.8(3)
C16 C15 Mo2 72.4(3)
C19 C15 H15 126.3
C16 C15 H15 126.3
Mo2 C15 H15 121.2
C17 C16 C15 107.6(6)
C17 C16 Mo2 73.3(4)
C15 C16 Mo2 72.3(3)
C17 C16 H16 126.2
C15 C16 H16 126.2
Mo2 C16 H16 120.1
C18 C17 C16 107.9(6)
C18 C17 Mo2 72.3(4)
C16 C17 Mo2 71.7(4)
C18 C17 H17 126
C16 C17 H17 126
Mo2 C17 H17 121.7
C19 C18 C17 107.8(6)
C19 C18 Mo2 71.5(3)
C17 C18 Mo2 73.0(3)
C19 C18 H18 126.1
C17 C18 H18 126.1
Mo2 C18 H18 121.3
C18 C19 C15 109.2(6)
C18 C19 Mo2 73.9(4)
C15 C19 Mo2 73.2(3)
C18 C19 H19 125.4
C15 C19 H19 125.4
Mo2 C19 H19 119.3
N1 C20 Mo1 173.4(5)
N1 C21 C24 107.6(5)
N1 C21 C22 107.6(5)
C24 C21 C22 111.5(6)
N1 C21 C23 107.2(5)
C24 C21 C23 111.8(6)
C22 C21 C23 110.8(5)
C21 C22 H22A 109.5
C21 C22 H22B 109.5
H22A C22 H22B 109.5
C21 C22 H22C 109.5
H22A C22 H22C 109.5
H22B C22 H22C 109.5
C21 C23 H23A 109.5
C21 C23 H23B 109.5
H23A C23 H23B 109.5
C21 C23 H23C 109.5
H23A C23 H23C 109.5
H23B C23 H23C 109.5
C21 C24 H24A 109.5
C21 C24 H24B 109.5
H24A C24 H24B 109.5
C21 C24 H24C 109.5
H24A C24 H24C 109.5
H24B C24 H24C 109.5
N2 C25 Mo2 175.3(5)
N2 C26 C27 108.1(5)
N2 C26 C28 107.7(6)
C27 C26 C28 111.2(7)
N2 C26 C29 107.1(6)
C27 C26 C29 110.6(7)
C28 C26 C29 111.9(7)
C26 C27 H27A 109.5
C26 C27 H27B 109.5
H27A C27 H27B 109.5
C26 C27 H27C 109.5
H27A C27 H27C 109.5
H27B C27 H27C 109.5
C26 C28 H28A 109.5
C26 C28 H28B 109.5
H28A C28 H28B 109.5
C26 C28 H28C 109.5
H28A C28 H28C 109.5
H28B C28 H28C 109.5
C26 C29 H29A 109.5
C26 C29 H29B 109.5
H29A C29 H29B 109.5
C26 C29 H29C 109.5
H29A C29 H29C 109.5
H29B C29 H29C 109.5
C35 C30 C31 110.0(5)
C35 C30 P1 113.4(4)
C31 C30 P1 111.9(4)
C35 C30 H30 107.1
C31 C30 H30 107.1
P1 C30 H30 107.1
C30 C31 C32 112.3(5)
C30 C31 H31A 109.2
C32 C31 H31A 109.2
C30 C31 H31B 109.2
C32 C31 H31B 109.2
H31A C31 H31B 107.9
C33 C32 C31 110.7(5)
C33 C32 H32A 109.5
C31 C32 H32A 109.5
C33 C32 H32B 109.5
C31 C32 H32B 109.5
H32A C32 H32B 108.1
C34 C33 C32 111.3(5)
C34 C33 H33A 109.4
C32 C33 H33A 109.4
C34 C33 H33B 109.4
C32 C33 H33B 109.4
H33A C33 H33B 108
C33 C34 C35 112.8(5)
C33 C34 H34A 109
C35 C34 H34A 109
C33 C34 H34B 109
C35 C34 H34B 109
H34A C34 H34B 107.8
C30 C35 C34 111.4(5)
C30 C35 H35A 109.4
C34 C35 H35A 109.4
C30 C35 H35B 109.4
C34 C35 H35B 109.4
H35A C35 H35B 108
C41 C36 C37 110.3(5)
C41 C36 P1 114.4(4)
C37 C36 P1 112.3(4)
C41 C36 H36 106.4
C37 C36 H36 106.4
P1 C36 H36 106.4
C36 C37 C38 111.4(5)
C36 C37 H37A 109.4
C38 C37 H37A 109.4
C36 C37 H37B 109.4
C38 C37 H37B 109.4
H37A C37 H37B 108
C39 C38 C37 112.3(6)
C39 C38 H38A 109.2
C37 C38 H38A 109.2
C39 C38 H38B 109.2
C37 C38 H38B 109.2
H38A C38 H38B 107.9
C40 C39 C38 111.7(5)
C40 C39 H39A 109.3
C38 C39 H39A 109.3
C40 C39 H39B 109.3
C38 C39 H39B 109.3
H39A C39 H39B 107.9
C39 C40 C41 110.9(5)
C39 C40 H40A 109.5
C41 C40 H40A 109.5
C39 C40 H40B 109.5
C41 C40 H40B 109.5
H40A C40 H40B 108
C36 C41 C40 111.2(5)
C36 C41 H41A 109.4
C40 C41 H41A 109.4
C36 C41 H41B 109.4
C40 C41 H41B 109.4
H41A C41 H41B 108
F2 C42 F1 108.2(10)
F2 C42 F3 105.2(10)
F1 C42 F3 104.9(9)
F2 C42 S1 116.9(8)
F1 C42 S1 112.9(7)
F3 C42 S1 107.7(10)
O2 S1 O3 122.6(7)
O2 S1 C42 108.7(6)
O3 S1 C42 105.7(6)
O2 S1 O4 112.7(8)
O3 S1 O4 113.9(9)
C42 S1 O4 86.7(9)

loop_
_geom_bond_atom_site_label_1
_geom_bond_atom_site_label_2
_geom_bond_distance
Mo1 C20 2.075(6)
Mo1 C1 2.115(6)
Mo1 C3 2.269(6)
Mo1 C14 2.293(6)
Mo1 C13 2.308(6)
Mo1 C10 2.353(6)
Mo1 C12 2.357(6)
Mo1 P1 2.3792(14)
Mo1 C11 2.403(6)
Mo1 Mo2 2.6377(6)
Mo2 C25 2.038(6)
Mo2 C3 2.149(6)
Mo2 C1 2.227(5)
Mo2 C19 2.324(6)
Mo2 C15 2.342(5)
Mo2 C16 2.343(6)
Mo2 C18 2.355(6)
Mo2 C17 2.364(6)
Mo2 P1 2.3796(15)
P1 C30 1.866(6)
P1 C36 1.872(6)
N1 C20 1.159(8)
N1 C21 1.451(8)
N2 C25 1.170(8)
N2 C26 1.458(8)
O1 C1 1.367(7)
O1 C2 1.440(7)
C1 C3 1.328(8)
C2 H2A 0.96
C2 H2B 0.96
C2 H2C 0.96
C3 C4 1.485(8)
C4 C9 1.393(9)
C4 C5 1.401(8)
C5 C6 1.377(9)
C5 H5 0.93
C6 C7 1.393(10)
C6 H6 0.93
C7 C8 1.381(10)
C7 H7 0.93
C8 C9 1.386(9)
C8 H8 0.93
C9 H9 0.93
C10 C14 1.398(11)
C10 C11 1.410(11)
C10 H10 0.93
C11 C12 1.401(10)
C11 H11 0.93
C12 C13 1.386(10)
C12 H12 0.93
C13 C14 1.411(10)
C13 H13 0.93
C14 H14 0.93
C15 C19 1.404(9)
C15 C16 1.418(10)
C15 H15 0.93
C16 C17 1.418(10)
C16 H16 0.93
C17 C18 1.410(10)
C17 H17 0.93
C18 C19 1.395(10)
C18 H18 0.93
C19 H19 0.93
C21 C24 1.517(10)
C21 C22 1.520(9)
C21 C23 1.522(9)
C22 H22A 0.96
C22 H22B 0.96
C22 H22C 0.96
C23 H23A 0.96
C23 H23B 0.96
C23 H23C 0.96
C24 H24A 0.96
C24 H24B 0.96
C24 H24C 0.96
C26 C27 1.509(9)
C26 C28 1.514(10)
C26 C29 1.519(10)
C27 H27A 0.96
C27 H27B 0.96
C27 H27C 0.96
C28 H28A 0.96
C28 H28B 0.96
C28 H28C 0.96
C29 H29A 0.96
C29 H29B 0.96
C29 H29C 0.96
C30 C35 1.523(8)
C30 C31 1.527(8)
C30 H30 0.98
C31 C32 1.537(8)
C31 H31A 0.97
C31 H31B 0.97
C32 C33 1.522(9)
C32 H32A 0.97
C32 H32B 0.97
C33 C34 1.520(9)
C33 H33A 0.97
C33 H33B 0.97
C34 C35 1.538(8)
C34 H34A 0.97
C34 H34B 0.97
C35 H35A 0.97
C35 H35B 0.97
C36 C41 1.530(8)
C36 C37 1.534(8)
C36 H36 0.98
C37 C38 1.541(9)
C37 H37A 0.97
C37 H37B 0.97
C38 C39 1.527(10)
C38 H38A 0.97
C38 H38B 0.97
C39 C40 1.520(9)
C39 H39A 0.97
C39 H39B 0.97
C40 C41 1.531(8)
C40 H40A 0.97
C40 H40B 0.97
C41 H41A 0.97
C41 H41B 0.97
C42 F2 1.302(11)
C42 F1 1.347(12)
C42 F3 1.368(15)
C42 S1 1.727(11)
S1 O2 1.327(10)
S1 O3 1.401(8)
S1 O4 1.741(13)
